data_4120778
loop_
_publ_author_name
'Jie Zong'
'Joel T. Mague'
'Robert A. Pascal'

_publ_section_title
;
 Exceptional Steric Congestion in an in,in-Bis(hydrosilane)
;
_journal_name_full 'Journal of the American Chemical Society'
_journal_page_first 13235
_journal_page_last 13237
_journal_paper_doi 10.1021/ja407398w
_journal_volume 135
_journal_year 2013
_chemical_formula_moiety 'C39 H32 S3 Si2, 0.5(C6 H6), C H Cl3'
_chemical_formula_sum 'C43 H36 Cl3 S3 Si2'
_chemical_formula_weight 811.43
_chemical_name_common in,in-bis(hydrosilane)
_chemical_name_systematic
;
 ?
;
_space_group_crystal_system trigonal
_space_group_IT_number 147
_space_group_name_Hall '-P 3'
_space_group_name_H-M_alt 'P -3'
_symmetry_space_group_name_Hall '-P 3'
_symmetry_space_group_name_H-M 'P -3'
_atom_sites_solution_hydrogens mixed
_atom_sites_solution_primary direct
_atom_sites_solution_secondary difmap
_audit_creation_date 'July 12, 2013'
_audit_creation_method
;
 APEX2 v2013.4-1 and manual editing
;
_audit_update_record
;
 June 13, 2013                    Initial CIF created by JTM.

 July 12, 2013  Sent to CheckCIF  See rp059_0m_a_checkcif.pdf for alerts  
                                  that were generated. Comments on these
                                  alerts are given below.
------------------------------------------------------------------------
                ALERT level A = In general: serious problem
                ALERT level B = Potentially serious problem
                ALERT level C = Check and explain
                ALERT level G = General alerts; check
------------------------------------------------------------------------
PLAT410_ALERT_2_B Short Intra H...H Contact H1A    .. H2A     ..   1.88 Ang.

Comment/Explanation:  
     The extraordinarily close H...H contact is the point of the paper!!
------------------------------------------------------------------------
PLAT420_ALERT_2_C D-H Without Acceptor    Si1 - H1A  ...        ? Check
PLAT420_ALERT_2_C D-H Without Acceptor    Si2 - H2A  ...        ? Check

Comment/Explanation:
     Hydrosilanes are not hydrogen bond donors!!
------------------------------------------------------------------------
DIFMN02_ALERT_2_B The minimum difference density is < -0.1*ZMAX*1.00 
     _refine_diff_density_min given = -1.835
     Test value = -1.700
DIFMX01_ALERT_2_C The maximum difference density is > 0.1*ZMAX*0.75
     _refine_diff_density_max given = 1.382
     Test value = 1.275 
PLAT098_ALERT_2_B Large Reported Min. (Negative) Resid. Dens. -1.84 eA-3
PLAT097_ALERT_2_C Large Reported Max. (Positive) Resid. Dens.  1.38 eA-3
DIFMN03_ALERT_1_C The minimum difference density is < -0.1*ZMAX*0.75 
     The relevant atom site should be identified.
DIFMX02_ALERT_1_C The maximum difference density is > 0.1*ZMAX*0.75
     The relevant atom site should be identified.

Comment/Explanation:  
     The large difference density peaks are located on the C3 axis in
     the region of the included solvent molecules.  Large difference
     density peaks on special positions in trigonal and hexagonal
     space groups seem to be common artifacts of refinement. 
------------------------------------------------------------------------
PLAT340_ALERT_3_C Low Bond Precision on C-C Bonds .......... 0.0095 Ang.

Comment/Explanation:  
     The low precision bond is for the benzene included solvent only.
------------------------------------------------------------------------
RFACR01_ALERT_3_C The value of the weighted R factor is > 0.25 
     Weighted R factor given    0.254

Comment/Explanation:  
     The difference is not significant.
------------------------------------------------------------------------
;
_cell_angle_alpha 90
_cell_angle_beta 90
_cell_angle_gamma 120
_cell_formula_units_Z 2
_cell_length_a 14.0183(5)
_cell_length_b 14.0183(5)
_cell_length_c 11.3948(5)
_cell_measurement_reflns_used 9982
_cell_measurement_temperature 100(2)
_cell_measurement_theta_max 66.7086
_cell_measurement_theta_min 3.8793
_cell_volume 1939.22(13)
_computing_cell_refinement '<i>SAINT</i> (Bruker AXS, 2013a)'
_computing_data_collection '<i>APEX2</i> (Bruker AXS, 2013)'
_computing_data_reduction '<i>SAINT</i>  (Bruker AXS, 2013a)'
_computing_molecular_graphics '<i>DIAMOND</i> (Brandenburg & Putz, 2012)'
_computing_publication_material '<i>SHELXTL</i> (Bruker AXS, 2008)'
_computing_structure_refinement '<i>SHELXL-2013</i> (Sheldrick, 2013)'
_computing_structure_solution '<i>SHELXT</i> (Bruker AXS 2013c)'
_diffrn_ambient_temperature 100(2)
_diffrn_detector_area_resol_mean 10.4167
_diffrn_measured_fraction_theta_full 1.000
_diffrn_measured_fraction_theta_max 1.000
_diffrn_measurement_device_type 'Bruker D8 VENTURE PHOTON 100 CMOS'
_diffrn_measurement_method '\w scans'
_diffrn_radiation_monochromator mirror
_diffrn_radiation_type CuK\a
_diffrn_radiation_wavelength 1.54178
_diffrn_reflns_av_unetI/netI 0.0353
_diffrn_reflns_Laue_measured_fraction_full 1.000
_diffrn_reflns_Laue_measured_fraction_max 1.000
_diffrn_reflns_limit_h_max 8
_diffrn_reflns_limit_h_min -16
_diffrn_reflns_limit_k_max 16
_diffrn_reflns_limit_k_min 0
_diffrn_reflns_limit_l_max 13
_diffrn_reflns_limit_l_min 0
_diffrn_reflns_number 4981
_diffrn_reflns_point_group_measured_fraction_full 1.000
_diffrn_reflns_point_group_measured_fraction_max 1.000
_diffrn_reflns_theta_full 66.700
_diffrn_reflns_theta_max 66.703
_diffrn_reflns_theta_min 3.641
_diffrn_source 'INCOATEC I\mS micro--focus source'
_exptl_absorpt_coefficient_mu 4.482
_exptl_absorpt_correction_T_max 0.98
_exptl_absorpt_correction_T_min 0.64
_exptl_absorpt_correction_type multi-scan
_exptl_absorpt_process_details '<i>TWINABS</i> (Sheldrick, 2009)'
_exptl_crystal_colour colourless
_exptl_crystal_density_diffrn 1.390
_exptl_crystal_description plate
_exptl_crystal_F_000 842
_exptl_crystal_size_max 0.25
_exptl_crystal_size_mid 0.14
_exptl_crystal_size_min 0.02
_exptl_transmission_factor_max 0.979
_exptl_transmission_factor_min 0.639
_refine_diff_density_max 1.382
_refine_diff_density_min -1.835
_refine_diff_density_rms 0.157
_refine_ls_extinction_method none
_refine_ls_goodness_of_fit_ref 1.094
_refine_ls_hydrogen_treatment mixed
_refine_ls_matrix_type full
_refine_ls_number_parameters 157
_refine_ls_number_reflns 4981
_refine_ls_number_restraints 6
_refine_ls_restrained_S_all 1.109
_refine_ls_R_factor_all 0.0905
_refine_ls_R_factor_gt 0.0822
_refine_ls_shift/su_max 0.000
_refine_ls_shift/su_mean 0.000
_refine_ls_structure_factor_coef Fsqd
_refine_ls_weighting_details
;
 w=1/[\s^2^(Fo^2^)+(0.1414P)^2^+4.7553P]
 where P=(Fo^2^+2Fc^2^)/3
;
_refine_ls_weighting_scheme calc
_refine_ls_wR_factor_gt 0.2456
_refine_ls_wR_factor_ref 0.2544
_reflns_Friedel_coverage 0.000
_reflns_number_gt 4366
_reflns_number_total 4981
_reflns_threshold_expression 'I > 2\s(I)'
_cod_data_source_file ja407398w_si_002.cif
_cod_data_source_block rap059_0m_a
_cod_original_cell_volume 1939.22(16)
_cod_database_code 4120778
_shelx_space_group_comment
;
The symmetry employed for this shelxl refinement is uniquely defined
by the following loop, which should always be used as a source of
symmetry information in preference to the above space-group names.
They are only intended as comments.
;
_shelxl_version_number 2013-2

loop_
_space_group_symop_operation_xyz
'x, y, z'
'-y, x-y, z'
'-x+y, -x, z'
'-x, -y, -z'
'y, -x+y, -z'
'x-y, x, -z'

loop_
_atom_site_label
_atom_site_type_symbol
_atom_site_fract_x
_atom_site_fract_y
_atom_site_fract_z
_atom_site_U_iso_or_equiv
_atom_site_adp_type
_atom_site_occupancy
_atom_site_site_symmetry_order
_atom_site_calc_flag
_atom_site_refinement_flags_posn
_atom_site_refinement_flags_adp
_atom_site_refinement_flags_occupancy
S1 S 0.80616(10) 0.23620(10) 0.52699(11) 0.0234(4) Uani 1 1 d . . .
Si1 Si 0.6667 0.3333 0.3847(2) 0.0194(6) Uani 1 3 d S T P
H1A H 0.6667 0.3333 0.496(9) 0.023 Uiso 1 3 d S U P
Si2 Si 0.6667 0.3333 0.7738(2) 0.0211(6) Uani 1 3 d S T P
H2A H 0.6667 0.3333 0.661(9) 0.025 Uiso 1 3 d S U P
C1 C 0.8027(4) 0.3541(4) 0.3308(4) 0.0214(10) Uani 1 1 d . . .
C2 C 0.8511(4) 0.4129(4) 0.2282(5) 0.0262(11) Uani 1 1 d . . .
H2 H 0.8161 0.4459 0.1869 0.031 Uiso 1 1 calc R U .
C3 C 0.9490(4) 0.4247(4) 0.1845(5) 0.0284(12) Uani 1 1 d . . .
H3 H 0.9801 0.4647 0.1142 0.034 Uiso 1 1 calc R U .
C4 C 1.0003(4) 0.3773(4) 0.2448(5) 0.0293(12) Uani 1 1 d . . .
H4 H 1.0666 0.3839 0.2149 0.035 Uiso 1 1 calc R U .
C5 C 0.9564(4) 0.3209(4) 0.3475(5) 0.0262(11) Uani 1 1 d . . .
H5 H 0.9931 0.2897 0.3889 0.031 Uiso 1 1 calc R U .
C6 C 0.8578(4) 0.3093(4) 0.3917(4) 0.0214(10) Uani 1 1 d . . .
C7 C 0.8775(4) 0.3503(4) 0.6316(4) 0.0237(11) Uani 1 1 d . . .
H7A H 0.9576 0.3902 0.6152 0.028 Uiso 1 1 calc R U .
H7B H 0.8501 0.4028 0.6232 0.028 Uiso 1 1 calc R U .
C8 C 0.8564(4) 0.3042(4) 0.7561(5) 0.0239(11) Uani 1 1 d . . .
C9 C 0.9274(4) 0.2697(4) 0.8009(5) 0.0300(12) Uani 1 1 d . . .
H9 H 0.9854 0.2752 0.7530 0.036 Uiso 1 1 calc R U .
C10 C 0.9146(5) 0.2281(5) 0.9132(5) 0.0323(13) Uani 1 1 d . . .
H10 H 0.9648 0.2071 0.9426 0.039 Uiso 1 1 calc R U .
C11 C 0.8287(5) 0.2169(4) 0.9831(5) 0.0297(12) Uani 1 1 d . . .
H11 H 0.8190 0.1875 1.0601 0.036 Uiso 1 1 calc R U .
C12 C 0.7570(4) 0.2492(4) 0.9387(5) 0.0257(11) Uani 1 1 d . . .
H12 H 0.6979 0.2413 0.9865 0.031 Uiso 1 1 calc R U .
C13 C 0.7691(4) 0.2935(4) 0.8253(4) 0.0223(11) Uani 1 1 d . . .
C14 C 0.9494(8) 0.8858(7) 0.5025(12) 0.087(3) Uani 1 1 d . U .
H14 H 0.9150 0.8079 0.5094 0.105 Uiso 1 1 calc R U .
C15 C 1.0000 1.0000 0.772(2) 0.094(7) Uani 1 3 d S T P
H15 H 1.0000 1.0000 0.6846 0.112 Uiso 1 3 calc R U P
Cl1 Cl 0.86847(19) 0.97121(18) 0.8153(3) 0.0895(10) Uani 1 1 d . . .

loop_
_atom_site_aniso_label
_atom_site_aniso_U_11
_atom_site_aniso_U_22
_atom_site_aniso_U_33
_atom_site_aniso_U_23
_atom_site_aniso_U_13
_atom_site_aniso_U_12
S1 0.0246(7) 0.0203(6) 0.0258(7) 0.0022(5) 0.0010(5) 0.0117(5)
Si1 0.0195(7) 0.0195(7) 0.0193(11) 0.000 0.000 0.0097(4)
Si2 0.0228(8) 0.0228(8) 0.0177(11) 0.000 0.000 0.0114(4)
C1 0.020(2) 0.020(2) 0.022(2) -0.0029(19) -0.0016(19) 0.009(2)
C2 0.027(3) 0.025(3) 0.024(3) -0.003(2) -0.002(2) 0.011(2)
C3 0.025(3) 0.028(3) 0.022(3) -0.002(2) 0.004(2) 0.005(2)
C4 0.020(2) 0.031(3) 0.034(3) -0.005(2) 0.003(2) 0.011(2)
C5 0.019(2) 0.025(3) 0.034(3) -0.003(2) -0.001(2) 0.011(2)
C6 0.019(2) 0.017(2) 0.026(2) -0.0027(19) 0.0000(19) 0.0073(19)
C7 0.021(2) 0.024(2) 0.025(3) 0.001(2) 0.002(2) 0.011(2)
C8 0.022(2) 0.019(2) 0.027(3) 0.000(2) -0.001(2) 0.007(2)
C9 0.024(3) 0.031(3) 0.036(3) -0.001(2) 0.000(2) 0.014(2)
C10 0.030(3) 0.031(3) 0.036(3) 0.000(2) -0.009(2) 0.016(2)
C11 0.036(3) 0.026(3) 0.025(3) -0.001(2) -0.007(2) 0.014(2)
C12 0.029(3) 0.024(3) 0.024(3) -0.003(2) -0.002(2) 0.013(2)
C13 0.023(2) 0.020(2) 0.022(2) -0.0022(19) -0.002(2) 0.009(2)
C14 0.062(5) 0.041(4) 0.163(9) -0.002(5) -0.007(5) 0.030(4)
C15 0.055(6) 0.055(6) 0.17(2) 0.000 0.000 0.028(3)
Cl1 0.0524(12) 0.0580(13) 0.158(3) 0.0026(15) 0.0066(14) 0.0278(10)

loop_
_atom_type_symbol
_atom_type_description
_atom_type_scat_dispersion_real
_atom_type_scat_dispersion_imag
_atom_type_scat_source
C C 0.0181 0.0091 'International Tables Vol C Tables 4.2.6.8 and 6.1.1.4'
H H 0.0000 0.0000 'International Tables Vol C Tables 4.2.6.8 and 6.1.1.4'
Si Si 0.2541 0.3302 'International Tables Vol C Tables 4.2.6.8 and 6.1.1.4'
S S 0.3331 0.5567 'International Tables Vol C Tables 4.2.6.8 and 6.1.1.4'
Cl Cl 0.3639 0.7018 'International Tables Vol C Tables 4.2.6.8 and 6.1.1.4'

loop_
_geom_angle_atom_site_label_1
_geom_angle_atom_site_label_2
_geom_angle_atom_site_label_3
_geom_angle
_geom_angle_site_symmetry_1
_geom_angle_site_symmetry_3
C6 S1 C7 99.9(2) . .
C1 Si1 C1 109.90(16) 3_665 2_655
C1 Si1 C1 109.90(16) 3_665 .
C1 Si1 C1 109.90(16) 2_655 .
C1 Si1 H1A 109.04(16) 3_665 .
C1 Si1 H1A 109.04(16) 2_655 .
C1 Si1 H1A 109.04(16) . .
C13 Si2 C13 110.69(16) . 3_665
C13 Si2 C13 110.69(16) . 2_655
C13 Si2 C13 110.69(16) 3_665 2_655
C13 Si2 H2A 108.22(17) . .
C13 Si2 H2A 108.22(17) 3_665 .
C13 Si2 H2A 108.22(17) 2_655 .
C2 C1 C6 117.7(5) . .
C2 C1 Si1 121.4(4) . .
C6 C1 Si1 120.9(4) . .
C3 C2 C1 122.0(5) . .
C3 C2 H2 119.0 . .
C1 C2 H2 119.0 . .
C4 C3 C2 119.1(5) . .
C4 C3 H3 120.5 . .
C2 C3 H3 120.5 . .
C5 C4 C3 120.6(5) . .
C5 C4 H4 119.7 . .
C3 C4 H4 119.7 . .
C4 C5 C6 120.3(5) . .
C4 C5 H5 119.8 . .
C6 C5 H5 119.8 . .
C1 C6 C5 120.3(5) . .
C1 C6 S1 121.8(4) . .
C5 C6 S1 117.9(4) . .
C8 C7 S1 109.1(3) . .
C8 C7 H7A 109.9 . .
S1 C7 H7A 109.9 . .
C8 C7 H7B 109.9 . .
S1 C7 H7B 109.9 . .
H7A C7 H7B 108.3 . .
C13 C8 C9 119.5(5) . .
C13 C8 C7 122.9(5) . .
C9 C8 C7 117.6(5) . .
C10 C9 C8 121.2(5) . .
C10 C9 H9 119.4 . .
C8 C9 H9 119.4 . .
C9 C10 C11 120.2(5) . .
C9 C10 H10 119.9 . .
C11 C10 H10 119.9 . .
C10 C11 C12 118.9(5) . .
C10 C11 H11 120.5 . .
C12 C11 H11 120.5 . .
C11 C12 C13 122.1(5) . .
C11 C12 H12 119.0 . .
C13 C12 H12 119.0 . .
C8 C13 C12 118.1(5) . .
C8 C13 Si2 123.4(4) . .
C12 C13 Si2 118.5(4) . .
C14 C14 C14 119.83(18) 6_656 5_566
C14 C14 H14 120.1 6_656 .
C14 C14 H14 120.1 5_566 .
Cl1 C15 Cl1 112.5(8) . 3_675
Cl1 C15 Cl1 112.5(8) . 2_765
Cl1 C15 Cl1 112.5(8) 3_675 2_765
Cl1 C15 H15 106.2 . .
Cl1 C15 H15 106.2 3_675 .
Cl1 C15 H15 106.2 2_765 .

loop_
_geom_bond_atom_site_label_1
_geom_bond_atom_site_label_2
_geom_bond_distance
_geom_bond_site_symmetry_2
S1 C6 1.792(5) .
S1 C7 1.839(5) .
Si1 C1 1.882(5) 3_665
Si1 C1 1.882(5) 2_655
Si1 C1 1.882(5) .
Si1 H1A 1.26(10) .
Si2 C13 1.876(5) .
Si2 C13 1.876(5) 3_665
Si2 C13 1.876(5) 2_655
Si2 H2A 1.28(10) .
C1 C2 1.397(7) .
C1 C6 1.399(7) .
C2 C3 1.389(8) .
C2 H2 0.9500 .
C3 C4 1.382(8) .
C3 H3 0.9500 .
C4 C5 1.374(8) .
C4 H4 0.9500 .
C5 C6 1.402(7) .
C5 H5 0.9500 .
C7 C8 1.526(7) .
C7 H7A 0.9900 .
C7 H7B 0.9900 .
C8 C13 1.399(7) .
C8 C9 1.402(7) .
C9 C10 1.381(8) .
C9 H9 0.9500 .
C10 C11 1.386(8) .
C10 H10 0.9500 .
C11 C12 1.388(8) .
C11 H11 0.9500 .
C12 C13 1.407(7) .
C12 H12 0.9500 .
C14 C14 1.391(9) 6_656
C14 C14 1.391(9) 5_566
C14 H14 0.9500 .
C15 Cl1 1.749(8) .
C15 Cl1 1.749(8) 3_675
C15 Cl1 1.749(8) 2_765
C15 H15 1.0000 .
